data_2011979
loop_
_publ_author_name
'Konno, Takumi'
'Yoshimura, Takashi'
'Hirotsu, Masakazu'

_publ_section_title
;(2-Aminoethanethiolato-<i>N</i>,<i>S</i>)bis(ethylenediamine-<i>N</i>,<i>N</i>')cobalt(III)
 dinitrate
;
_journal_issue 5
_journal_name_full 'Acta Crystallographica Section C'
_journal_page_first 538
_journal_page_last 539
_journal_paper_doi 10.1107/S0108270101002773
_journal_volume 57
_journal_year 2001
_chemical_formula_iupac '[Co (C2 H6 N S) (C2 H8 N2)2] (N O3)2'
_chemical_formula_moiety 'C6 H22 Co N5 S 2+, 2N O3 -'
_chemical_formula_sum 'C6 H22 Co N7 O6 S'
_chemical_formula_weight 379.28
_space_group_IT_number 14
_symmetry_cell_setting monoclinic
_symmetry_space_group_name_Hall '-P 2yn'
_symmetry_space_group_name_H-M 'P 1 21/n 1'
_cell_angle_alpha 90
_cell_angle_beta 99.780(8)
_cell_angle_gamma 90
_cell_formula_units_Z 4
_cell_length_a 9.5090(10)
_cell_length_b 12.8240(10)
_cell_length_c 12.6350(10)
_cell_measurement_reflns_used 25
_cell_measurement_temperature 296.2
_cell_measurement_theta_max 15.0
_cell_measurement_theta_min 14.5
_cell_volume 1518.4(2)
_computing_cell_refinement 'MSC/AFC Diffractometer Control Software'
_computing_data_collection
;MSC/AFC Diffractometer Control Software (Molecular Structure Corporation,
 1992)
;
_computing_data_reduction 'TEXSAN (Molecular Structure Corporation, 1985)'
_computing_publication_material TEXSAN
_computing_structure_refinement TEXSAN
_computing_structure_solution 'SIR92 (Altomare et al., 1994)'
_diffrn_ambient_temperature 296.2
_diffrn_measurement_device_type 'Rigaku AFC-7S'
_diffrn_measurement_method \w/2\q
_diffrn_radiation_monochromator graphite
_diffrn_radiation_source 'Rigaku sealed tube'
_diffrn_radiation_type 'Mo K\a'
_diffrn_radiation_wavelength .7107
_diffrn_reflns_av_R_equivalents .017
_diffrn_reflns_av_sigmaI/netI .074
_diffrn_reflns_limit_h_max 12
_diffrn_reflns_limit_h_min 0
_diffrn_reflns_limit_k_max 16
_diffrn_reflns_limit_k_min 0
_diffrn_reflns_limit_l_max 16
_diffrn_reflns_limit_l_min -16
_diffrn_reflns_number 3862
_diffrn_reflns_reduction_process 'Lp corrections applied'
_diffrn_reflns_theta_max 27.50
_diffrn_reflns_theta_min 2.17
_diffrn_standards_decay_% -.56
_diffrn_standards_interval_count 150
_diffrn_standards_number 3
_exptl_absorpt_coefficient_mu 1.306
_exptl_absorpt_correction_T_max .770
_exptl_absorpt_correction_T_min .688
_exptl_absorpt_correction_type \y-scan
_exptl_absorpt_process_details '(North et al., 1968)'
_exptl_crystal_colour black
_exptl_crystal_density_diffrn 1.659
_exptl_crystal_density_method 'not measured'
_exptl_crystal_description polyhedron
_exptl_crystal_F_000 792.00
_exptl_crystal_size_max .35
_exptl_crystal_size_mid .25
_exptl_crystal_size_min .18
_refine_diff_density_max .30
_refine_diff_density_min -.29
_refine_ls_extinction_method none
_refine_ls_goodness_of_fit_ref 1.110
_refine_ls_hydrogen_treatment mixed
_refine_ls_matrix_type full
_refine_ls_number_constraints 0
_refine_ls_number_parameters 266
_refine_ls_number_reflns 2726
_refine_ls_number_restraints 0
_refine_ls_R_factor_all .039
_refine_ls_R_factor_gt .031
_refine_ls_shift/su_max .001
_refine_ls_shift/su_mean .000
_refine_ls_structure_factor_coef F
_refine_ls_weighting_details 'w = 1/[\s^2^(Fo) + 0.00038|Fo|^2^]'
_refine_ls_weighting_scheme calc
_refine_ls_wR_factor_ref .041
_reflns_number_gt 2452
_reflns_number_total 3650
_reflns_threshold_expression I>2\s(I)
_cod_data_source_file jz1442.cif
_cod_data_source_block I
_cod_original_cell_volume 1518.4(3)
_cod_original_sg_symbol_H-M 'P 21/n'
_cod_database_code 2011979
_cod_database_fobs_code 2011979

loop_
_symmetry_equiv_pos_as_xyz
x,y,z
1/2-x,1/2+y,1/2-z
-x,-y,-z
1/2+x,1/2-y,1/2+z

loop_
_atom_site_label
_atom_site_fract_x
_atom_site_fract_y
_atom_site_fract_z
_atom_site_U_iso_or_equiv
_atom_site_adp_type
_atom_site_calc_flag
_atom_site_occupancy
_atom_site_type_symbol
Co1 .18501(4) .22937(3) .52177(3) .02841(9) Uani d 1.00 Co
S1 .07823(8) .14295(6) .37497(6) .0398(2) Uani d 1.00 S
N1 .3590(3) .1487(2) .5133(2) .0374(7) Uani d 1.00 N
N2 .0061(3) .3024(2) .5289(2) .0358(6) Uani d 1.00 N
N3 .1156(3) .1248(2) .6155(2) .0391(7) Uani d 1.00 N
N4 .2442(3) .3426(2) .4344(2) .0357(6) Uani d 1.00 N
N5 .2913(3) .3112(2) .6471(2) .0372(6) Uani d 1.00 N
C1 .2416(4) .0980(3) .3346(3) .0482(9) Uani d 1.00 C
C2 .3433(4) .0631(3) .4320(3) .0467(9) Uani d 1.00 C
C3 -.0586(4) .2580(3) .6172(3) .0437(8) Uani d 1.00 C
C4 -.0393(4) .1424(3) .6126(3) .0472(9) Uani d 1.00 C
C5 .2988(4) .4330(2) .5032(3) .0425(8) Uani d 1.00 C
C6 .3824(3) .3898(3) .6063(3) .0440(8) Uani d 1.00 C
O11 .4899(3) .0069(2) .8726(2) .0575(7) Uani d 1.00 O
O12 .3550(3) -.0258(2) .7211(2) .0599(7) Uani d 1.00 O
O13 .4982(3) .1048(2) .7370(2) .0569(7) Uani d 1.00 O
N11 .4468(3) .0280(2) .7765(2) .0385(6) Uani d 1.00 N
O21 .2379(2) .1914(2) .8526(2) .0641(8) Uani d 1.00 O
O22 .0178(3) .1674(3) .8602(3) .0910(10) Uani d 1.00 O
O23 .1396(4) .2672(3) .9731(3) .1070(10) Uani d 1.00 O
N12 .1324(3) .2090(3) .8955(2) .0540(9) Uani d 1.00 N
H1 .424(4) .189(3) .501(3) .055(9) Uiso calc 1.00 H
H2 .391(4) .125(3) .572(3) .059(10) Uiso calc 1.00 H
H3 .018(3) .364(2) .540(2) .025(7) Uiso calc 1.00 H
H4 -.054(4) .297(2) .467(3) .045(8) Uiso calc 1.00 H
H5 .133(4) .057(3) .595(3) .066(10) Uiso calc 1.00 H
H6 .167(4) .139(3) .684(3) .061(9) Uiso calc 1.00 H
H7 .314(3) .322(2) .399(2) .041(8) Uiso calc 1.00 H
H8 .175(4) .362(3) .385(3) .053(9) Uiso calc 1.00 H
H9 .230(3) .344(3) .681(2) .045(9) Uiso calc 1.00 H
H10 .342(4) .273(3) .699(3) .051(9) Uiso calc 1.00 H
H11 .220(4) .041(3) .282(3) .0577 Uiso calc 1.00 H
H12 .286(4) .149(3) .303(3) .0577 Uiso calc 1.00 H
H13 .440(4) .050(3) .413(2) .0559 Uiso calc 1.00 H
H14 .305(4) .001(3) .465(3) .0559 Uiso calc 1.00 H
H15 -.005(4) .290(3) .683(3) .0523 Uiso calc 1.00 H
H16 -.148(4) .280(3) .611(3) .0523 Uiso calc 1.00 H
H17 -.085(4) .110(3) .539(3) .0567 Uiso calc 1.00 H
H18 -.068(4) .107(3) .672(3) .0567 Uiso calc 1.00 H
H19 .357(3) .474(3) .469(2) .0512 Uiso calc 1.00 H
H20 .217(4) .472(3) .520(2) .0512 Uiso calc 1.00 H
H21 .407(4) .444(3) .653(3) .0528 Uiso calc 1.00 H
H22 .473(4) .361(3) .593(3) .0528 Uiso calc 1.00 H

loop_
_atom_site_aniso_label
_atom_site_aniso_U_11
_atom_site_aniso_U_22
_atom_site_aniso_U_33
_atom_site_aniso_U_12
_atom_site_aniso_U_13
_atom_site_aniso_U_23
Co1 .0275(2) .0274(2) .0299(2) .00080(10) .00340(10) .00080(10)
S1 .0406(4) .0382(4) .0377(4) .0011(3) -.0014(3) -.0064(3)
N1 .0330(10) .0410(10) .0370(10) .0060(10) .0050(10) .0060(10)
N2 .0320(10) .0290(10) .0460(10) .0000(10) .0050(10) -.0050(10)
N3 .0430(10) .0310(10) .0450(10) .0000(10) .0110(10) .0030(10)
N4 .0350(10) .0380(10) .0330(10) .0000(10) .0030(10) .0046(10)
N5 .0370(10) .0420(10) .0320(10) -.0040(10) .0030(10) -.0010(10)
C1 .053(2) .052(2) .042(2) .001(2) .0140(10) -.0100(10)
C2 .046(2) .044(2) .051(2) .0120(10) .0120(10) -.0050(10)
C3 .0340(10) .044(2) .056(2) -.0010(10) .0160(10) -.0050(10)
C4 .043(2) .042(2) .059(2) -.0090(10) .017(2) .0000(10)
C5 .044(2) .036(2) .048(2) -.0090(10) .0090(10) .0010(10)
C6 .037(2) .047(2) .046(2) -.0100(10) .0020(10) -.0040(10)
O11 .079(2) .0470(10) .0400(10) -.0090(10) -.0070(10) .0111(10)
O12 .0580(10) .0580(10) .0570(10) -.0150(10) -.0080(10) -.0040(10)
O13 .070(2) .0500(10) .0490(10) -.0110(10) .0050(10) .0140(10)
N11 .0450(10) .0330(10) .0370(10) .0030(10) .0040(10) .0022(10)
O21 .0400(10) .103(2) .0520(10) .0050(10) .0160(10) .0000(10)
O22 .046(2) .141(3) .088(2) -.015(2) .019(2) -.010(2)
O23 .067(2) .168(4) .084(2) .021(2) .007(2) -.050(2)
N12 .040(2) .082(2) .0410(10) .0160(10) .0080(10) .0090(10)

loop_
_atom_type_symbol
_atom_type_description
_atom_type_scat_dispersion_real
_atom_type_scat_dispersion_imag
_atom_type_scat_source
C C .003 .002
;
International Tables for Crystallography
(1992, Vol. C, Tables 4.2.6.8 and 6.1.1.1)
;
N N .006 .003
;
International Tables for Crystallography
(1992, Vol. C, Tables 4.2.6.8 and 6.1.1.1)
;
O O .011 .006
;
International Tables for Crystallography
(1992, Vol. C, Tables 4.2.6.8 and 6.1.1.1)
;
S S .125 .123
;
International Tables for Crystallography
(1992, Vol. C, Tables 4.2.6.8 and 6.1.1.1)
;
Co Co .349 .972
;
International Tables for Crystallography
(1992, Vol. C, Tables 4.2.6.8 and 6.1.1.1)
;
H H .000 .000
;
International Tables for Crystallography
(1992, Vol. C, Table 6.1.1.2)
;

loop_
_geom_angle_atom_site_label_1
_geom_angle_atom_site_label_2
_geom_angle_atom_site_label_3
_geom_angle_site_symmetry_1
_geom_angle_site_symmetry_2
_geom_angle_site_symmetry_3
_geom_angle
_geom_angle_publ_flag
S1 Co1 N1 1_555 1_555 1_555 87.85(8) yes
S1 Co1 N2 1_555 1_555 1_555 89.97(8) yes
S1 Co1 N3 1_555 1_555 1_555 90.57(8) yes
S1 Co1 N4 1_555 1_555 1_555 91.90(7) yes
S1 Co1 N5 1_555 1_555 1_555 175.78(7) yes
N1 Co1 N2 1_555 1_555 1_555 176.90(10) yes
N1 Co1 N3 1_555 1_555 1_555 92.60(10) yes
N1 Co1 N4 1_555 1_555 1_555 92.00(10) yes
N1 Co1 N5 1_555 1_555 1_555 90.10(10) yes
N2 Co1 N3 1_555 1_555 1_555 85.20(10) yes
N2 Co1 N4 1_555 1_555 1_555 90.30(10) yes
N2 Co1 N5 1_555 1_555 1_555 92.20(10) yes
N3 Co1 N4 1_555 1_555 1_555 174.90(10) yes
N3 Co1 N5 1_555 1_555 1_555 93.20(10) yes
N4 Co1 N5 1_555 1_555 1_555 84.50(10) yes
Co1 S1 C1 1_555 1_555 1_555 95.80(10) ?
Co1 N1 C2 1_555 1_555 1_555 115.9(2) ?
Co1 N1 H1 1_555 1_555 1_555 109(2) ?
Co1 N1 H2 1_555 1_555 1_555 109(2) ?
C2 N1 H1 1_555 1_555 1_555 108(2) ?
C2 N1 H2 1_555 1_555 1_555 108(2) ?
H1 N1 H2 1_555 1_555 1_555 103(3) ?
Co1 N2 C3 1_555 1_555 1_555 109.1(2) ?
Co1 N2 H3 1_555 1_555 1_555 112(2) ?
Co1 N2 H4 1_555 1_555 1_555 110(2) ?
C3 N2 H3 1_555 1_555 1_555 108.0(10) ?
C3 N2 H4 1_555 1_555 1_555 110(2) ?
H3 N2 H4 1_555 1_555 1_555 105(2) ?
Co1 N3 C4 1_555 1_555 1_555 108.2(2) ?
Co1 N3 H5 1_555 1_555 1_555 112(2) ?
Co1 N3 H6 1_555 1_555 1_555 104(2) ?
C4 N3 H5 1_555 1_555 1_555 111(2) ?
C4 N3 H6 1_555 1_555 1_555 110(2) ?
H5 N3 H6 1_555 1_555 1_555 110(3) ?
Co1 N4 C5 1_555 1_555 1_555 110.7(2) ?
Co1 N4 H7 1_555 1_555 1_555 111.0(10) ?
Co1 N4 H8 1_555 1_555 1_555 111(2) ?
C5 N4 H7 1_555 1_555 1_555 107.0(10) ?
C5 N4 H8 1_555 1_555 1_555 110(2) ?
H7 N4 H8 1_555 1_555 1_555 104(2) ?
Co1 N5 C6 1_555 1_555 1_555 109.0(2) ?
Co1 N5 H9 1_555 1_555 1_555 109(2) ?
Co1 N5 H10 1_555 1_555 1_555 115(2) ?
C6 N5 H9 1_555 1_555 1_555 108(2) ?
C6 N5 H10 1_555 1_555 1_555 111(2) ?
H9 N5 H10 1_555 1_555 1_555 103(2) ?
S1 C1 C2 1_555 1_555 1_555 109.2(2) ?
S1 C1 H11 1_555 1_555 1_555 109(2) ?
S1 C1 H12 1_555 1_555 1_555 112(2) ?
C2 C1 H11 1_555 1_555 1_555 111.0(10) ?
C2 C1 H12 1_555 1_555 1_555 107(2) ?
H11 C1 H12 1_555 1_555 1_555 107(2) ?
N1 C2 C1 1_555 1_555 1_555 108.7(3) ?
N1 C2 H13 1_555 1_555 1_555 107.0(10) ?
N1 C2 H14 1_555 1_555 1_555 107.0(10) ?
C1 C2 H13 1_555 1_555 1_555 110.0(10) ?
C1 C2 H14 1_555 1_555 1_555 110.0(10) ?
H13 C2 H14 1_555 1_555 1_555 112(2) ?
N2 C3 C4 1_555 1_555 1_555 106.4(2) ?
N2 C3 H15 1_555 1_555 1_555 104.0(10) ?
N2 C3 H16 1_555 1_555 1_555 109(2) ?
C4 C3 H15 1_555 1_555 1_555 113.0(10) ?
C4 C3 H16 1_555 1_555 1_555 115(2) ?
H15 C3 H16 1_555 1_555 1_555 107(2) ?
N3 C4 C3 1_555 1_555 1_555 106.1(3) ?
N3 C4 H17 1_555 1_555 1_555 103.0(10) ?
N3 C4 H18 1_555 1_555 1_555 108(2) ?
C3 C4 H17 1_555 1_555 1_555 113.0(10) ?
C3 C4 H18 1_555 1_555 1_555 112(2) ?
H17 C4 H18 1_555 1_555 1_555 111(2) ?
N4 C5 C6 1_555 1_555 1_555 107.3(3) ?
N4 C5 H19 1_555 1_555 1_555 110.0(10) ?
N4 C5 H20 1_555 1_555 1_555 108.0(10) ?
C6 C5 H19 1_555 1_555 1_555 110.0(10) ?
C6 C5 H20 1_555 1_555 1_555 108.0(10) ?
H19 C5 H20 1_555 1_555 1_555 111(2) ?
N5 C6 C5 1_555 1_555 1_555 107.3(2) ?
N5 C6 H21 1_555 1_555 1_555 112(2) ?
N5 C6 H22 1_555 1_555 1_555 112.0(10) ?
C5 C6 H21 1_555 1_555 1_555 108(2) ?
C5 C6 H22 1_555 1_555 1_555 110.0(10) ?
H21 C6 H22 1_555 1_555 1_555 104(2) ?
O11 N11 O12 1_555 1_555 1_555 121.1(3) ?
O11 N11 O13 1_555 1_555 1_555 118.6(2) ?
O12 N11 O13 1_555 1_555 1_555 120.4(3) ?
O21 N12 O22 1_555 1_555 1_555 119.7(3) ?
O21 N12 O23 1_555 1_555 1_555 121.5(3) ?
O22 N12 O23 1_555 1_555 1_555 118.8(3) ?

loop_
_geom_bond_atom_site_label_1
_geom_bond_atom_site_label_2
_geom_bond_site_symmetry_1
_geom_bond_site_symmetry_2
_geom_bond_distance
_geom_bond_publ_flag
Co1 S1 1_555 1_555 2.2494(8) yes
Co1 N1 1_555 1_555 1.969(3) yes
Co1 N2 1_555 1_555 1.958(2) yes
Co1 N3 1_555 1_555 1.976(2) yes
Co1 N4 1_555 1_555 1.963(2) yes
Co1 N5 1_555 1_555 2.022(2) yes
S1 C1 1_555 1_555 1.810(3) ?
N1 C2 1_555 1_555 1.495(4) ?
N2 C3 1_555 1_555 1.478(4) ?
N3 C4 1_555 1_555 1.484(4) ?
N4 C5 1_555 1_555 1.489(4) ?
N5 C6 1_555 1_555 1.478(4) ?
C1 C2 1_555 1_555 1.499(5) ?
C3 C4 1_555 1_555 1.497(4) ?
C5 C6 1_555 1_555 1.512(4) ?
O11 N11 1_555 1_555 1.244(3) ?
O12 N11 1_555 1_555 1.233(3) ?
O13 N11 1_555 1_555 1.241(3) ?
O21 N12 1_555 1_555 1.240(3) ?
O22 N12 1_555 1_555 1.228(4) ?
O23 N12 1_555 1_555 1.225(4) ?
N1 H1 . . .84(3) ?
N1 H2 . . .81(3) ?
N2 H3 . . .81(2) ?
N2 H4 . . .89(3) ?
N3 H5 . . .92(4) ?
N3 H6 . . .94(3) ?
N4 H7 . . .91(3) ?
N4 H8 . . .87(3) ?
N5 H9 . . .89(3) ?
N5 H10 . . .90(3) ?

loop_
_geom_hbond_atom_site_label_D
_geom_hbond_atom_site_label_H
_geom_hbond_atom_site_label_A
_geom_hbond_site_symmetry_A
_geom_hbond_distance_DH
_geom_hbond_distance_HA
_geom_hbond_distance_DA
_geom_hbond_angle_DHA
_geom_hbond_publ_flag
N1 H2 O13 1_555 .81(3) 2.17(3) 2.964(3) 163(3) yes
N2 H3 O11 2_556 .81(2) 2.15(2) 2.900(3) 154(2) yes
N2 H3 O11 4_454 .81(2) 2.65(2) 3.130(3) 119(2) yes
N4 H8 O11 4_454 .87(3) 2.42(3) 3.088(3) 134(2) yes
N4 H8 O13 4_454 .87(3) 2.33(3) 3.189(3) 172(3) yes
N5 H9 O12 2_556 .89(3) 2.30(3) 3.141(3) 157(2) yes
N5 H10 O13 1_555 .90(3) 2.61(3) 3.378(3) 143(2) yes
N1 H1 O23 4_554 .84(3) 2.21(3) 3.000(4) 156(3) yes
N2 H4 O21 4_454 .89(3) 2.25(3) 3.089(3) 157(3) yes
N3 H6 O21 1_555 .94(3) 2.22(3) 3.142(3) 165(3) yes
N4 H7 O22 4_554 .91(3) 2.08(3) 2.914(4) 152(2) yes
C4 H18 O22 1_555 .96(3) 2.50(3) 3.099(5) 120(2) ?
C3 H16 O23 4_454 .89(4) 2.51(4) 3.143(5) 129(3) ?

loop_
_geom_torsion_atom_site_label_1
_geom_torsion_atom_site_label_2
_geom_torsion_atom_site_label_3
_geom_torsion_atom_site_label_4
_geom_torsion_site_symmetry_1
_geom_torsion_site_symmetry_2
_geom_torsion_site_symmetry_3
_geom_torsion_site_symmetry_4
_geom_torsion
_geom_torsion_publ_flag
S1 C1 C2 N1 1_555 1_555 1_555 1_555 -52.7(3) yes
N2 C3 C4 N3 1_555 1_555 1_555 1_555 54.1(3) yes
N4 C5 C6 N5 1_555 1_555 1_555 1_555 -50.1(3) yes
